data_2008531
loop_
_publ_author_name
'Ercan, Filiz'
'Ar\?ic\?i, Cengiz'
'\"Ulk\"u, Din\,cer'
'Atakol, Orhan'
'Aksu, Mecit'

_publ_section_title
;
 {[\m-Bis(salicylidene)-1,3-propanediaminato]-copper(II)}diiodozinc(II)
;
_journal_issue 6
_journal_name_full 'Acta Crystallographica Section C'
_journal_page_first 930
_journal_page_last 932
_journal_paper_doi 10.1107/S0108270199002851
_journal_volume 55
_journal_year 1999
_chemical_formula_iupac '[Cu Zn I2 (C17 H16 N2 O2)]'
_chemical_formula_moiety 'C17 H16 Cu I2 N2 O2 Zn'
_chemical_formula_sum 'C17 H16 Cu I2 N2 O2 Zn'
_chemical_formula_weight 663.05
_space_group_IT_number 14
_symmetry_cell_setting monoclinic
_symmetry_space_group_name_Hall '-P 2ybc'
_symmetry_space_group_name_H-M 'P 1 21/c 1'
_atom_type_scat_source IntTabIV
_cell_angle_alpha 90.00
_cell_angle_beta 92.144(2)
_cell_angle_gamma 90.00
_cell_formula_units_Z 4
_cell_length_a 13.8200(10)
_cell_length_b 9.3728(11)
_cell_length_c 15.3080(12)
_cell_measurement_reflns_used 25
_cell_measurement_temperature 295
_cell_measurement_theta_max 18.08
_cell_measurement_theta_min 10.15
_cell_volume 1981.5(3)
_computing_data_collection 'CAD-4 EXPRESS (Enraf-Nonius, 1993)'
_computing_data_reduction 'MolEN (Fair, 1990)'
_computing_molecular_graphics 'PLATON (Spek, 1998)'
_computing_publication_material MolEN
_computing_structure_refinement 'LSFM in MolEN'
_computing_structure_solution 'SIR in MolEN'
_diffrn_measurement_device 'Enraf-Nonius CAD-4'
_diffrn_measurement_method \w/2\q
_diffrn_radiation_type MoK\a
_diffrn_radiation_wavelength 0.71073
_diffrn_reflns_av_R_equivalents 0.028
_diffrn_reflns_limit_h_max 0
_diffrn_reflns_limit_h_min -16
_diffrn_reflns_limit_k_max 0
_diffrn_reflns_limit_k_min -11
_diffrn_reflns_limit_l_max 17
_diffrn_reflns_limit_l_min -18
_diffrn_reflns_number 3895
_diffrn_reflns_theta_max 25.22
_diffrn_standards_decay_% 'random variation: 2%'
_diffrn_standards_interval_time 120
_diffrn_standards_number 3
_exptl_absorpt_coefficient_mu 5.41
_exptl_absorpt_correction_T_max 0.582
_exptl_absorpt_correction_T_min 0.371
_exptl_absorpt_correction_type 'empirical via \y scans (Fair, 1990)'
_exptl_crystal_colour green
_exptl_crystal_density_diffrn 2.222
_exptl_crystal_density_method 'not measured'
_exptl_crystal_description 'monoclinic prismatic'
_exptl_crystal_size_max 0.25
_exptl_crystal_size_mid 0.15
_exptl_crystal_size_min 0.10
_refine_diff_density_max 1.19
_refine_diff_density_min -0.25
_refine_ls_extinction_method none
_refine_ls_goodness_of_fit_obs 0.98
_refine_ls_hydrogen_treatment constr
_refine_ls_number_parameters 226
_refine_ls_number_reflns 2616
_refine_ls_R_factor_obs .040
_refine_ls_shift/esd_max 0.0004
_refine_ls_structure_factor_coef F
_refine_ls_weighting_scheme
;
weight: w = 1/[\sF^2^ + (0.02F)^2^ + 0.25], except w = 0
if F^2^ < cutoff \\times \sF^2^, where cutoff is 1.0
;
_refine_ls_wR_factor_obs .044
_reflns_number_observed 2616
_reflns_number_total 3577
_reflns_observed_criterion I>\s(I)
_cod_data_source_file bm1298.cif
_cod_data_source_block CuZnI2
_cod_original_sg_symbol_H-M 'P 21/c'
_cod_database_code 2008531

loop_
_symmetry_equiv_pos_as_xyz
x,y,z
-x,y+1/2,-z+1/2
-x,-y,-z
x,-y-1/2,z-1/2

loop_
_atom_site_aniso_label
_atom_site_aniso_U_11
_atom_site_aniso_U_22
_atom_site_aniso_U_33
_atom_site_aniso_U_12
_atom_site_aniso_U_13
_atom_site_aniso_U_23
_atom_site_aniso_type_symbol
I1 .0628(3) .0456(3) .0785(4) .0005(3) .0052(3) -.0073(3) I
I2 .0669(3) .0862(4) .0562(3) .0009(3) -.0112(3) -.0187(3) I
Zn .0441(4) .0441(5) .0525(5) -.0061(4) .0037(4) -.0140(4) Zn
Cu .0455(5) .0374(4) .0387(4) -.0045(4) .0014(4) -.0038(4) Cu
O1 .045(3) .049(3) .051(3) -.019(2) .011(2) -.017(2) O
O2 .045(3) .040(3) .053(3) -.007(2) .007(2) -.010(2) O
N1 .062(4) .049(4) .046(3) -.011(3) -.003(3) -.010(3) N
N2 .055(4) .049(3) .037(3) .004(3) .005(3) -.003(3) N
C1 .033(3) .051(4) .046(4) .002(3) -.003(3) .006(4) C
C2 .042(4) .058(5) .052(4) -.001(4) .007(3) .001(4) C
C3 .051(4) .082(6) .053(4) .001(5) .006(4) .012(4) C
C4 .046(4) .075(5) .074(5) -.012(4) .006(4) .018(5) C
C5 .056(5) .056(5) .089(6) -.018(4) -.009(5) .012(5) C
C6 .039(4) .044(4) .055(4) -.010(3) -.007(3) .002(4) C
C7 .058(4) .039(4) .057(4) -.011(4) -.013(4) .002(4) C
C8 .093(6) .074(5) .077(5) -.030(5) .017(5) -.039(5) C
C9 .080(6) .083(6) .058(5) .008(6) -.010(5) -.024(5) C
C10 .094(7) .073(6) .051(4) .004(5) .008(5) -.017(5) C
C11 .051(4) .057(4) .042(4) .012(4) .012(3) .010(4) C
C12 .041(4) .043(4) .049(4) .004(3) -.004(3) .017(3) C
C13 .053(4) .057(5) .059(4) .001(4) .010(4) .021(4) C
C14 .045(4) .057(5) .086(5) -.001(4) .009(4) .031(4) C
C15 .045(4) .045(4) .081(5) -.006(4) -.010(4) .016(4) C
C16 .053(4) .033(4) .081(5) .001(4) .001(4) .002(4) C
C17 .033(3) .035(3) .051(4) .002(3) .001(3) .011(3) C

loop_
_atom_site_label
_atom_site_fract_x
_atom_site_fract_y
_atom_site_fract_z
_atom_site_U_iso_or_equiv
_atom_site_thermal_displace_type
_atom_site_calc_flag
_atom_site_calc_attached_atom
_atom_site_type_symbol
I1 .32273(4) .06630(6) .41961(4) .0622(2) Ueq . . I
I2 .16485(5) .34918(8) .23516(4) .0701(2) Ueq . . I
Zn .23867(6) .30247(9) .38674(6) .0469(3) Ueq . . Zn
Cu .23770(6) .53017(9) .53298(6) .0405(3) Ueq . . Cu
O1 .3113(3) .4731(5) .4334(3) .0481(17) Ueq . . O
O2 .1622(3) .3692(5) .4873(3) .0459(17) Ueq . . O
N1 .3305(5) .6831(7) .5621(4) .052(2) Ueq . . N
N2 .1492(5) .5580(7) .6294(4) .0469(19) Ueq . . N
C1 .3906(5) .5287(8) .4005(5) .043(2) Ueq . . C
C2 .4273(5) .4722(9) .3236(5) .051(3) Ueq . . C
C3 .5093(6) .5270(10) .2891(6) .062(3) Ueq . . C
C4 .5570(6) .6380(10) .3273(6) .065(3) Ueq . . C
C5 .5224(6) .6970(10) .4028(6) .067(3) Ueq . . C
C6 .4382(5) .6434(8) .4405(5) .046(2) Ueq . . C
C7 .4054(6) .7104(8) .5184(5) .052(2) Ueq . . C
C8 .3171(7) .7760(10) .6378(6) .081(3) Ueq . . C
C9 .2713(7) .7040(10) .7129(6) .074(3) Ueq . . C
C10 .1673(7) .6670(10) .6980(6) .073(3) Ueq . . C
C11 .0687(5) .4925(9) .6342(5) .050(2) Ueq . . C
C12 .0284(5) .3820(8) .5791(5) .044(2) Ueq . . C
C13 -.0637(6) .3310(9) .6006(5) .056(3) Ueq . . C
C14 -.1067(6) .2209(9) .5549(6) .063(3) Ueq . . C
C15 -.0574(6) .1583(9) .4879(6) .057(3) Ueq . . C
C16 .0326(6) .2067(8) .4649(6) .056(3) Ueq . . C
C17 .0759(5) .3208(7) .5100(5) .0397(19) Ueq . . C
H2 .395 .394 .296 .0671 Uiso . . H
H3 .533 .488 .237 .0811 Uiso . . H
H4 .614 .675 .303 .0849 Uiso . . H
H5 .556 .775 .430 .0874 Uiso . . H
H7 .445 .786 .541 .0671 Uiso . . H
H11 .030 .521 .681 .0646 Uiso . . H
H13 -.096 .374 .647 .0722 Uiso . . H
H14 -.169 .188 .569 .0798 Uiso . . H
H15 -.086 .080 .457 .0747 Uiso . . H
H16 .065 .163 .418 .0735 Uiso . . H
H81 .268 .861 .631 .1039 Uiso . . H
H82 .363 .818 .651 .1039 Uiso . . H
H91 .267 .781 .756 .0950 Uiso . . H
H92 .319 .623 .720 .0950 Uiso . . H
H101 .149 .635 .746 .0950 Uiso . . H
H102 .131 .753 .675 .0950 Uiso . . H

loop_
_geom_angle_atom_site_label_1
_geom_angle_atom_site_label_2
_geom_angle_atom_site_label_3
_geom_angle
_geom_angle_publ_flag
I1 Zn I2 119.77(4) yes
I1 Zn O1 113.90(10) yes
I1 Zn O2 111.80(10) yes
I2 Zn O1 111.50(10) yes
I2 Zn O2 116.30(10) yes
O1 Zn O2 75.4(2) yes
O1 Cu O2 78.1(2) yes
O1 Cu N1 91.2(2) yes
O1 Cu N2 169.9(2) yes
O2 Cu N1 169.4(2) yes
O2 Cu N2 91.8(2) yes
N1 Cu N2 98.7(3) yes
Zn O1 Cu 103.3(2) yes
Zn O1 C1 125.8(4) yes
Cu O1 C1 130.9(5) yes
Zn O2 Cu 103.1(2) yes
Zn O2 C17 126.7(4) yes
Cu O2 C17 130.0(4) yes
Cu N1 C7 124.2(5) yes
Cu N1 C8 120.8(6) yes
C7 N1 C8 115.0(7) yes
Cu N2 C10 122.0(5) yes
Cu N2 C11 123.2(5) yes
C10 N2 C11 114.6(7) yes
O1 C1 C2 120.0(7) yes
O1 C1 C6 121.2(6) yes
C2 C1 C6 118.8(7) no
C1 C2 C3 120.8(7) no
C1 C2 H2 119.3 no
C3 C2 H2 119.9 no
C2 C3 C4 121.3(8) no
C2 C3 H3 119.5 no
C4 C3 H3 119.2 no
C3 C4 C5 119.3(8) no
C3 C4 H4 120.4 no
C5 C4 H4 120.3 no
C4 C5 C6 121.2(8) no
C4 C5 H5 119.6 no
C6 C5 H5 119.2 no
C1 C6 C5 118.5(7) no
C1 C6 C7 123.1(7) no
C5 C6 C7 118.4(7) no
N1 C7 C6 129.2(7) no
N1 C7 H7 115.2 no
C6 C7 H7 115.5 no
N1 C8 C9 114.2(8) no
N1 C8 H81 118.0 no
N1 C8 H82 113.0 no
C9 C8 H81 97.1 no
C9 C8 H82 114 no
H81 C8 H82 99.3 no
C8 C9 C10 115.1(8) no
C8 C9 H91 103.1 no
C8 C9 H92 97.5 no
C10 C9 H91 101.5 no
C10 C9 H92 117.3 no
H91 C9 H92 122.1 no
N2 C10 C9 114.1(8) no
N2 C10 H101 108.9 no
N2 C10 H102 103.7 no
C9 C10 H101 106.0 no
C9 C10 H102 109.3 no
H101 C10 H102 115. no
N2 C11 C12 129.3(7) no
N2 C11 H11 115.3 no
C12 C11 H11 115.4 no
C11 C12 C13 116.2(7) no
C11 C12 C17 124.2(7) no
C13 C12 C17 119.6(7) no
C12 C13 C14 120.9(7) no
C12 C13 H13 119.3 no
C14 C13 H13 119.8 no
C13 C14 C15 118.8(7) no
C13 C14 H14 120.5 no
C15 C14 H14 120.6 no
C14 C15 C16 121.6(8) no
C14 C15 H15 119.0 no
C16 C15 H15 119.5 no
C15 C16 C17 119.9(8) no
C15 C16 H16 120.4 no
C17 C16 H16 119.7 no
O2 C17 C12 120.6(6) no
O2 C17 C16 120.2(7) no
C12 C17 C16 119.2(7) no

loop_
_geom_bond_atom_site_label_1
_geom_bond_atom_site_label_2
_geom_bond_site_symmetry_1
_geom_bond_site_symmetry_2
_geom_bond_distance
_geom_bond_publ_flag
Cu Zn . . 3.0933(7) yes
I1 Zn . . 2.5410(10) yes
I2 Zn . . 2.5380(10) yes
Zn O1 . . 2.006(5) yes
Zn O2 . . 2.000(5) yes
Cu O1 . . 1.939(5) yes
Cu O2 . . 1.949(5) yes
Cu N1 . . 1.963(7) yes
Cu N2 . . 1.969(6) yes
O1 C1 . . 1.330(8) yes
O2 C17 . . 1.334(8) yes
N1 C7 . . 1.280(10) yes
N1 C8 . . 1.470(10) yes
N2 C10 . . 1.480(10) yes
N2 C11 . . 1.280(10) yes
C1 C2 . . 1.400(10) no
C1 C6 . . 1.390(10) no
C2 C3 . . 1.370(10) no
C2 H2 . . .95 no
C3 C4 . . 1.350(10) no
C3 H3 . . .95 no
C4 C5 . . 1.380(10) no
C4 H4 . . .95 no
C5 C6 . . 1.410(10) no
C5 H5 . . .95 no
C6 C7 . . 1.440(10) yes
C7 H7 . . .95 no
C8 C9 . . 1.490(10) yes
C8 H81 . . 1.05 no
C8 H82 . . .76 no
C9 C10 . . 1.490(10) yes
C9 H91 . . .98 no
C9 H92 . . 1.01 no
C10 H101 . . .845 no
C10 H102 . . 1.004 no
C11 C12 . . 1.430(10) yes
C11 H11 . . .95 no
C12 C13 . . 1.410(10) no
C12 C17 . . 1.390(10) no
C13 C14 . . 1.370(10) no
C13 H13 . . .95 no
C14 C15 . . 1.380(10) no
C14 H14 . . .95 no
C15 C16 . . 1.380(10) no
C15 H15 . . .95 no
C16 C17 . . 1.400(10) no
C16 H16 . . .95 no

loop_
_geom_torsion_atom_site_label_1
_geom_torsion_atom_site_label_2
_geom_torsion_atom_site_label_3
_geom_torsion_atom_site_label_4
_geom_torsion
_geom_torsion_publ_flag
I1 Zn O1 Cu -105.7(2) no
I1 Zn O1 C1 74.5(5) no
I2 Zn O1 Cu 115.0(2) no
I2 Zn O1 C1 -64.8(5) no
O2 Zn O1 C1 -177.8(6) no
I1 Zn O2 Cu 108.3(2) no
I1 Zn O2 C17 -77.4(5) no
I2 Zn O2 Cu -109.1(2) no
I2 Zn O2 C17 65.2(5) no
O1 Zn O2 C17 172.4(6) no
O2 Cu O1 C1 177.8(6) no
N1 Cu O1 Zn 177.2(3) no
N2 Cu O1 C1 -176.1(2) no
O1 Cu O2 C17 -172.1(6) no
N1 Cu O2 C17 -176.4(2) no
N2 Cu O2 Zn -176.9(3) no
N2 Cu O2 C17 9.0(6) no
O1 Cu N1 C8 -179.7(6) no
O2 Cu N1 C8 -175.50(10) no
N2 Cu N1 C7 179.3(6) no
O1 Cu N2 C10 170.50(10) no
O1 Cu N2 C11 -15.1(7) no
O2 Cu N2 C10 176.5(6) no
O2 Cu N2 C11 -9.1(6) no
N1 Cu N2 C11 171.9(6) no
Zn O1 C1 C6 -176.8(5) no
Cu O1 C1 C2 -176.1(5) no
Zn O2 C17 C12 -176.7(5) no
Cu O2 C17 C16 176.7(5) no
Cu N1 C7 H7 -178.7 no
C8 N1 C7 C6 -178.3(8) no
Cu N1 C8 C9 33.1(9) no
Cu N1 C8 H81 -80.2 no
Cu N1 C8 H82 165.1 no
C7 N1 C8 C9 -147.1(8) no
C7 N1 C8 H81 99.7 no
C7 N1 C8 H82 -15.1 no
Cu N2 C10 C9 -26.3(9) no
Cu N2 C10 H101 -144.4 no
Cu N2 C10 H102 92.6 no
C11 N2 C10 C9 158.9(8) no
C11 N2 C10 H101 40.8 no
C11 N2 C10 H102 -82.3 no
Cu N2 C11 H11 -174.8 no
C10 N2 C11 C12 -179.9(8) no
O1 C1 C2 C3 -179.5(7) no
C6 C1 C2 H2 -179.6 no
O1 C1 C6 C5 179.5(7) no
C2 C1 C6 C7 178.8(7) no
C1 C2 C3 H3 -179.6 no
H2 C2 C3 C4 -179.9(8) no
C2 C3 C4 H4 179.5 no
H3 C3 C4 C5 179.2(9) no
C3 C4 C5 H5 -179.9 no
H4 C4 C5 C6 -179.6(8) no
C4 C5 C6 C7 -179.3(8) no
H5 C5 C6 C1 -179.6(8) no
C1 C6 C7 H7 178.4 no
C5 C6 C7 N1 177.9(8) no
N1 C8 C9 C10 -69.8(9) no
N1 C8 C9 H91 -179.4 no
N1 C8 C9 H92 55.1 no
H81 C8 C9 C10 55.30(10) no
H81 C8 C9 H91 -54.3 no
H81 C8 C9 H92 -179.8 no
H82 C8 C9 C10 158.80(10) no
H82 C8 C9 H91 49.2 no
H82 C8 C9 H92 -76.3 no
C8 C9 C10 N2 65.50(10) no
C8 C9 C10 H101 -174.7 no
C8 C9 C10 H102 -50.1 no
H91 C9 C10 N2 176.0(7) no
H91 C9 C10 H101 -64.2 no
H91 C9 C10 H102 60.4 no
H92 C9 C10 N2 -48.30(10) no
H92 C9 C10 H101 71.5 no
H92 C9 C10 H102 -163.9 no
N2 C11 C12 C13 -179.3(8) no
H11 C11 C12 C17 -176.6(7) no
C11 C12 C13 C14 -176.8(7) no
C17 C12 C13 H13 -179.0 no
C11 C12 C17 C16 175.3(7) no
C13 C12 C17 O2 178.6(7) no
C12 C13 C14 H14 -179.1 no
H13 C13 C14 C15 -179.2(8) no
C13 C14 C15 H15 178.4 no
H14 C14 C15 C16 178.5(8) no
C14 C15 C16 H16 -179.6 no
H15 C15 C16 C17 -179.8(8) no
C15 C16 C17 O2 -179.1(7) no
H16 C16 C17 C12 -178.5(8) no
